data_7251395
loop_
_publ_author_name
'Kanagavel, Manimurugan'
'Nechipadappu, Sunil Kumar'

_publ_section_title
;
 Structural insights into the multi-component solid forms of aminocaproic
 acid and aminomethyl benzoic acid: mechanochemical approach for the
 preparation of salt forms
;
_journal_name_full CrystEngComm
_journal_paper_doi 10.1039/D5CE00830A
_journal_year 2026
_chemical_formula_moiety 'C5 H3 N2 O4, C6 H14 N O2'
_chemical_formula_sum 'C11 H17 N3 O6'
_chemical_formula_weight 287.27
_chemical_name_systematic 'Aminocaproic acid orotate'
_space_group_crystal_system triclinic
_space_group_IT_number 2
_space_group_name_Hall '-P 1'
_space_group_name_H-M_alt 'P -1'
_atom_sites_solution_hydrogens mixed
_atom_sites_solution_primary difmap
_atom_sites_solution_secondary difmap
_audit_creation_method SHELXL-2019/3
_audit_update_record
;
2025-06-10 deposited with the CCDC.	2025-11-18 downloaded from the CCDC.
;
_cell_angle_alpha 91.052(3)
_cell_angle_beta 92.193(3)
_cell_angle_gamma 90.552(3)
_cell_formula_units_Z 4
_cell_length_a 5.5781(5)
_cell_length_b 9.1736(8)
_cell_length_c 25.930(2)
_cell_measurement_reflns_used 9066
_cell_measurement_temperature 294(2)
_cell_measurement_theta_max 30.62
_cell_measurement_theta_min 2.22
_cell_volume 1325.60(19)
_computing_cell_refinement '<i>SAINT</i> (Bruker, 2016)'
_computing_data_collection '<i>APEX3</i> (Bruker, 2016)'
_computing_data_reduction 'Bruker SAINT'
_computing_molecular_graphics 'Bruker SHELXTL'
_computing_publication_material 'Bruker SHELXTL'
_computing_structure_refinement 'SHELXL-2018/3 (Sheldrick, 2018)'
_computing_structure_solution 'SHELXT 2018/2 (Sheldrick, 2018)'
_diffrn_ambient_temperature 294(2)
_diffrn_measured_fraction_theta_full 0.982
_diffrn_measured_fraction_theta_max 0.983
_diffrn_measurement_device_type 'Bruker D8 QUEST PHOTON-100'
_diffrn_measurement_method '\w and \f'
_diffrn_radiation_type MoK\a
_diffrn_radiation_wavelength 0.71073
_diffrn_reflns_av_R_equivalents 0.0324
_diffrn_reflns_av_unetI/netI 0.0393
_diffrn_reflns_Laue_measured_fraction_full 0.982
_diffrn_reflns_Laue_measured_fraction_max 0.983
_diffrn_reflns_limit_h_max 6
_diffrn_reflns_limit_h_min -6
_diffrn_reflns_limit_k_max 11
_diffrn_reflns_limit_k_min -11
_diffrn_reflns_limit_l_max 32
_diffrn_reflns_limit_l_min -32
_diffrn_reflns_number 14117
_diffrn_reflns_point_group_measured_fraction_full 0.982
_diffrn_reflns_point_group_measured_fraction_max 0.983
_diffrn_reflns_theta_full 25.242
_diffrn_reflns_theta_max 26.247
_diffrn_reflns_theta_min 0.786
_exptl_absorpt_coefficient_mu 0.118
_exptl_absorpt_correction_T_max 0.7461
_exptl_absorpt_correction_T_min 0.6590
_exptl_absorpt_correction_type multi-scan
_exptl_absorpt_process_details
;
 SADABS 2016/2: Krause, L., Herbst-Irmer, R., Sheldrick G.M. & Stalke D.,
 J. Appl. Cryst. 48 (2015) 3-10
;
_exptl_crystal_colour Colorless
_exptl_crystal_density_diffrn 1.439
_exptl_crystal_description block
_exptl_crystal_F_000 608
_exptl_crystal_recrystallization_method 'Re-crystallisation from solvent: methanol'
_exptl_crystal_size_max 0.400
_exptl_crystal_size_mid 0.240
_exptl_crystal_size_min 0.220
_refine_diff_density_max 0.474
_refine_diff_density_min -0.273
_refine_diff_density_rms 0.058
_refine_ls_extinction_method none
_refine_ls_goodness_of_fit_ref 1.077
_refine_ls_hydrogen_treatment mixed
_refine_ls_matrix_type full
_refine_ls_number_parameters 409
_refine_ls_number_reflns 5253
_refine_ls_number_restraints 8
_refine_ls_restrained_S_all 1.077
_refine_ls_R_factor_all 0.0697
_refine_ls_R_factor_gt 0.0624
_refine_ls_shift/su_max 0.001
_refine_ls_shift/su_mean 0.000
_refine_ls_structure_factor_coef Fsqd
_refine_ls_weighting_details 'w=1/[\s^2^(Fo^2^)+(0.0849P)^2^+1.2080P] where P=(Fo^2^+2Fc^2^)/3'
_refine_ls_weighting_scheme calc
_refine_ls_wR_factor_gt 0.1777
_refine_ls_wR_factor_ref 0.1832
_reflns_Friedel_coverage 0.000
_reflns_number_gt 4550
_reflns_number_total 5253
_reflns_threshold_expression 'I > 2\s(I)'
_cod_data_source_file d5ce00830a2.cif
_cod_data_source_block KB1176_0m
_cod_original_cell_volume 1325.6(2)
_cod_database_code 7251395
_shelx_shelxl_version_number 2019/3
_shelx_space_group_comment
;
The symmetry employed for this shelxl refinement is uniquely defined
by the following loop, which should always be used as a source of
symmetry information in preference to the above space-group names.
They are only intended as comments.
;
_shelx_estimated_absorpt_t_min 0.954
_shelx_estimated_absorpt_t_max 0.975

loop_
_space_group_symop_operation_xyz
'x, y, z'
'-x, -y, -z'

loop_
_atom_site_label
_atom_site_type_symbol
_atom_site_fract_x
_atom_site_fract_y
_atom_site_fract_z
_atom_site_U_iso_or_equiv
_atom_site_adp_type
_atom_site_occupancy
_atom_site_site_symmetry_order
_atom_site_calc_flag
_atom_site_refinement_flags_posn
_atom_site_refinement_flags_adp
_atom_site_refinement_flags_occupancy
_atom_site_disorder_assembly
_atom_site_disorder_group
C1A C -1.0369(6) 0.7299(3) 0.86062(11) 0.0451(6) Uani 1 1 d . . . . .
H1AA H -0.930395 0.795959 0.880403 0.054 Uiso 1 1 calc R U . . .
H1AB H -1.156830 0.788346 0.842795 0.054 Uiso 1 1 calc R U . . .
C2A C -0.8957(5) 0.6510(3) 0.82162(11) 0.0449(6) Uani 1 1 d . . . . .
H2AA H -1.003430 0.590854 0.799836 0.054 Uiso 1 1 calc R U . . .
H2AB H -0.783074 0.587055 0.839185 0.054 Uiso 1 1 calc R U . . .
C3A C -0.7592(5) 0.7538(3) 0.78818(10) 0.0427(6) Uani 1 1 d . . . . .
H3AA H -0.872187 0.818039 0.770862 0.051 Uiso 1 1 calc R U . . .
H3AB H -0.651655 0.813796 0.810079 0.051 Uiso 1 1 calc R U . . .
C4A C -0.6152(6) 0.6761(3) 0.74819(11) 0.0451(6) Uani 1 1 d . . . . .
H4AA H -0.724189 0.624790 0.723933 0.054 Uiso 1 1 calc R U . . .
H4AB H -0.514651 0.604198 0.765094 0.054 Uiso 1 1 calc R U . . .
C5A C -0.4584(6) 0.7787(3) 0.71883(11) 0.0462(7) Uani 1 1 d . . . . .
H5AA H -0.560099 0.849047 0.701353 0.055 Uiso 1 1 calc R U . . .
H5AB H -0.353417 0.832078 0.743332 0.055 Uiso 1 1 calc R U . . .
C6A C -0.3082(5) 0.7044(3) 0.67979(10) 0.0408(6) Uani 1 1 d . . . . .
N1A N -1.1585(4) 0.6329(2) 0.89672(9) 0.0389(5) Uani 1 1 d D . . . .
H1N H -1.280(5) 0.682(4) 0.9124(13) 0.069(11) Uiso 1 1 d D . . . .
H2N H -1.049(7) 0.590(5) 0.9179(15) 0.099(15) Uiso 1 1 d D . . . .
H3N H -1.247(8) 0.565(4) 0.8793(16) 0.105(16) Uiso 1 1 d D . . . .
O1A O -0.3398(4) 0.5797(2) 0.66500(9) 0.0615(6) Uani 1 1 d . . . . .
O2A O -0.1402(4) 0.7908(2) 0.66259(8) 0.0522(5) Uani 1 1 d D . . . .
H2O H -0.043(6) 0.748(4) 0.6412(13) 0.082(13) Uiso 1 1 d D . . . .
C1B C 0.0829(5) 0.3108(3) 0.63628(10) 0.0419(6) Uani 1 1 d . . . . .
H1BA H 0.187925 0.390673 0.647866 0.050 Uiso 1 1 calc R U . . .
H1BB H 0.178874 0.239309 0.618612 0.050 Uiso 1 1 calc R U . . .
C2B C -0.0262(5) 0.2417(3) 0.68247(11) 0.0484(7) Uani 1 1 d . . . . .
H2BA H -0.150189 0.172818 0.670582 0.058 Uiso 1 1 calc R U . . .
H2BB H -0.101217 0.316755 0.702966 0.058 Uiso 1 1 calc R U . . .
C3B C 0.1586(6) 0.1629(3) 0.71632(12) 0.0511(7) Uani 1 1 d . . . . .
H3BA H 0.074668 0.099565 0.739317 0.061 Uiso 1 1 calc R U . . .
H3BB H 0.254279 0.101617 0.694398 0.061 Uiso 1 1 calc R U . . .
C4B C 0.3263(5) 0.2634(3) 0.74859(11) 0.0441(6) Uani 1 1 d . . . . .
H4BA H 0.413434 0.325970 0.725879 0.053 Uiso 1 1 calc R U . . .
H4BB H 0.232253 0.325141 0.770687 0.053 Uiso 1 1 calc R U . . .
C5B C 0.5040(5) 0.1781(3) 0.78169(11) 0.0437(6) Uani 1 1 d . . . . .
H5BA H 0.415650 0.107634 0.801195 0.052 Uiso 1 1 calc R U . . .
H5BB H 0.607361 0.124078 0.759119 0.052 Uiso 1 1 calc R U . . .
C6B C 0.6575(5) 0.2686(3) 0.81851(10) 0.0372(5) Uani 1 1 d . . . . .
N1B N -0.1061(4) 0.3665(2) 0.59965(8) 0.0346(5) Uani 1 1 d D . . . .
H4N H -0.032(5) 0.394(3) 0.5714(9) 0.050(9) Uiso 1 1 d D . . . .
H5N H -0.186(6) 0.439(3) 0.6145(14) 0.073(11) Uiso 1 1 d D . . . .
H6N H -0.211(6) 0.295(3) 0.5914(14) 0.070(11) Uiso 1 1 d D . . . .
O1B O 0.8360(4) 0.1939(2) 0.83965(9) 0.0520(5) Uani 1 1 d D . . . .
H1O H 0.902(7) 0.249(4) 0.8630(12) 0.070(11) Uiso 1 1 d D . . . .
O2B O 0.6207(4) 0.3950(2) 0.82932(8) 0.0536(5) Uani 1 1 d . . . . .
C1 C 0.2454(5) 0.6287(3) 0.56283(10) 0.0364(6) Uani 1 1 d . . . . .
C2 C 0.4180(4) 0.7556(2) 0.55631(8) 0.0285(5) Uani 1 1 d . . . . .
C3 C 0.3961(4) 0.8842(2) 0.58063(9) 0.0289(5) Uani 1 1 d . . . . .
H3 H 0.269856 0.899440 0.602448 0.035 Uiso 1 1 calc R U . . .
C4 C 0.5677(4) 0.9991(2) 0.57305(9) 0.0297(5) Uani 1 1 d . . . . .
C5 C 0.7698(4) 0.8329(2) 0.51426(8) 0.0281(5) Uani 1 1 d . . . . .
N1 N 0.7461(3) 0.9633(2) 0.53976(7) 0.0300(4) Uani 1 1 d . . . . .
H7N H 0.865(6) 1.040(3) 0.5357(11) 0.043(8) Uiso 1 1 d . . . . .
N2 N 0.6018(3) 0.7294(2) 0.52349(8) 0.0306(4) Uani 1 1 d . . . . .
H8N H 0.611(6) 0.641(4) 0.5060(12) 0.047(8) Uiso 1 1 d . . . . .
O1 O 0.0783(4) 0.6512(2) 0.59217(8) 0.0493(5) Uani 1 1 d . . . . .
O2 O 0.2834(4) 0.5155(2) 0.53861(10) 0.0652(7) Uani 1 1 d . . . . .
O3 O 0.5634(3) 1.12223(18) 0.59288(7) 0.0409(4) Uani 1 1 d . . . . .
O4 O 0.9334(3) 0.81264(18) 0.48414(7) 0.0370(4) Uani 1 1 d . . . . .
C6 C 1.2499(5) 0.3794(3) 0.93348(9) 0.0361(5) Uani 1 1 d . . . . .
C7 C 1.4113(4) 0.2480(2) 0.94213(8) 0.0272(5) Uani 1 1 d . . . . .
C8 C 1.3721(4) 0.1177(2) 0.91886(9) 0.0296(5) Uani 1 1 d . . . . .
H8 H 1.237675 0.102752 0.897009 0.035 Uiso 1 1 calc R U . . .
C9 C 1.5381(4) 0.0013(2) 0.92774(8) 0.0283(5) Uani 1 1 d . . . . .
C10 C 1.7724(4) 0.1690(2) 0.98544(8) 0.0269(5) Uani 1 1 d . . . . .
N3 N 1.6060(3) 0.2728(2) 0.97485(8) 0.0301(4) Uani 1 1 d . . . . .
H9N H 1.635(6) 0.359(4) 0.9914(12) 0.047(8) Uiso 1 1 d . . . . .
N4 N 1.7318(3) 0.0372(2) 0.96061(7) 0.0295(4) Uani 1 1 d . . . . .
H10N H 1.844(5) -0.037(3) 0.9669(9) 0.027(6) Uiso 1 1 d . . . . .
O5 O 1.0597(3) 0.3577(2) 0.90762(8) 0.0459(5) Uani 1 1 d . . . . .
O6 O 1.3204(5) 0.4967(2) 0.95205(10) 0.0701(8) Uani 1 1 d . . . . .
O7 O 1.5193(3) -0.12272(18) 0.90929(7) 0.0409(4) Uani 1 1 d . . . . .
O8 O 1.9469(3) 0.18979(18) 1.01516(6) 0.0354(4) Uani 1 1 d . . . . .

loop_
_atom_site_aniso_label
_atom_site_aniso_U_11
_atom_site_aniso_U_22
_atom_site_aniso_U_33
_atom_site_aniso_U_23
_atom_site_aniso_U_13
_atom_site_aniso_U_12
C1A 0.0540(17) 0.0360(13) 0.0462(14) -0.0028(11) 0.0131(12) 0.0039(12)
C2A 0.0493(16) 0.0356(13) 0.0506(15) -0.0013(11) 0.0129(12) 0.0063(11)
C3A 0.0484(16) 0.0391(14) 0.0410(13) -0.0030(11) 0.0089(11) 0.0043(11)
C4A 0.0543(17) 0.0376(14) 0.0443(14) -0.0010(11) 0.0122(12) 0.0055(12)
C5A 0.0597(18) 0.0354(13) 0.0448(14) 0.0001(11) 0.0163(13) 0.0083(12)
C6A 0.0468(15) 0.0373(13) 0.0390(13) -0.0001(10) 0.0080(11) 0.0050(11)
N1A 0.0406(13) 0.0325(11) 0.0441(12) -0.0008(9) 0.0083(10) 0.0064(9)
O1A 0.0751(16) 0.0391(11) 0.0726(14) -0.0118(10) 0.0379(12) -0.0020(10)
O2A 0.0551(13) 0.0441(11) 0.0582(12) -0.0094(9) 0.0206(10) -0.0067(9)
C1B 0.0347(14) 0.0456(15) 0.0457(14) -0.0017(11) 0.0050(11) 0.0017(11)
C2B 0.0425(16) 0.0567(17) 0.0455(15) 0.0055(12) -0.0045(12) -0.0088(13)
C3B 0.0588(19) 0.0420(15) 0.0513(16) 0.0026(12) -0.0119(14) -0.0083(13)
C4B 0.0455(16) 0.0381(14) 0.0478(15) -0.0025(11) -0.0067(12) -0.0006(11)
C5B 0.0498(16) 0.0362(13) 0.0443(14) -0.0012(11) -0.0052(12) -0.0012(11)
C6B 0.0381(14) 0.0351(13) 0.0384(12) 0.0033(10) -0.0023(10) 0.0016(10)
N1B 0.0400(12) 0.0279(10) 0.0362(11) -0.0020(8) 0.0069(9) -0.0032(9)
O1B 0.0484(12) 0.0442(11) 0.0621(13) -0.0070(10) -0.0161(10) 0.0100(9)
O2B 0.0597(13) 0.0335(10) 0.0656(13) -0.0037(9) -0.0227(10) 0.0042(9)
C1 0.0372(13) 0.0284(12) 0.0441(13) -0.0036(10) 0.0146(10) -0.0096(10)
C2 0.0251(11) 0.0279(11) 0.0326(11) 0.0013(9) 0.0036(9) -0.0048(9)
C3 0.0263(11) 0.0264(11) 0.0344(11) -0.0023(8) 0.0084(9) -0.0048(8)
C4 0.0275(11) 0.0279(11) 0.0336(11) -0.0012(9) 0.0013(9) -0.0029(9)
C5 0.0279(11) 0.0259(11) 0.0306(11) 0.0011(8) 0.0029(9) -0.0067(8)
N1 0.0286(10) 0.0245(9) 0.0372(10) -0.0026(8) 0.0078(8) -0.0087(8)
N2 0.0298(10) 0.0252(9) 0.0370(10) -0.0040(8) 0.0099(8) -0.0087(8)
O1 0.0462(11) 0.0382(10) 0.0653(12) -0.0073(9) 0.0322(10) -0.0131(8)
O2 0.0717(15) 0.0368(11) 0.0891(16) -0.0255(10) 0.0480(13) -0.0255(10)
O3 0.0385(10) 0.0282(9) 0.0562(11) -0.0124(8) 0.0117(8) -0.0072(7)
O4 0.0352(9) 0.0322(9) 0.0442(9) -0.0072(7) 0.0172(7) -0.0099(7)
C6 0.0362(13) 0.0325(12) 0.0389(12) -0.0036(10) -0.0102(10) 0.0148(10)
C7 0.0254(11) 0.0260(11) 0.0302(11) 0.0016(8) -0.0013(8) 0.0062(8)
C8 0.0254(11) 0.0301(11) 0.0329(11) -0.0015(9) -0.0037(9) 0.0057(9)
C9 0.0270(11) 0.0255(11) 0.0326(11) 0.0000(8) 0.0020(9) 0.0038(8)
C10 0.0267(11) 0.0249(10) 0.0291(10) 0.0011(8) -0.0007(8) 0.0069(8)
N3 0.0273(10) 0.0255(9) 0.0370(10) -0.0044(8) -0.0070(8) 0.0077(7)
N4 0.0287(10) 0.0247(9) 0.0350(10) -0.0002(7) -0.0030(8) 0.0113(8)
O5 0.0374(10) 0.0409(10) 0.0581(11) -0.0005(8) -0.0184(9) 0.0137(8)
O6 0.0851(17) 0.0342(10) 0.0867(16) -0.0227(10) -0.0487(14) 0.0296(11)
O7 0.0367(10) 0.0285(9) 0.0567(11) -0.0107(8) -0.0052(8) 0.0083(7)
O8 0.0317(9) 0.0324(9) 0.0411(9) -0.0044(7) -0.0118(7) 0.0116(7)

loop_
_atom_type_symbol
_atom_type_description
_atom_type_scat_dispersion_real
_atom_type_scat_dispersion_imag
_atom_type_scat_source
C C 0.0033 0.0016 'International Tables Vol C Tables 4.2.6.8 and 6.1.1.4'
H H 0.0000 0.0000 'International Tables Vol C Tables 4.2.6.8 and 6.1.1.4'
N N 0.0061 0.0033 'International Tables Vol C Tables 4.2.6.8 and 6.1.1.4'
O O 0.0106 0.0060 'International Tables Vol C Tables 4.2.6.8 and 6.1.1.4'

loop_
_geom_angle_atom_site_label_1
_geom_angle_atom_site_label_2
_geom_angle_atom_site_label_3
_geom_angle
_geom_angle_site_symmetry_1
_geom_angle_site_symmetry_3
_geom_angle_publ_flag
N1A C1A C2A 113.9(2) . . ?
N1A C1A H1AA 108.8 . . ?
C2A C1A H1AA 108.8 . . ?
N1A C1A H1AB 108.8 . . ?
C2A C1A H1AB 108.8 . . ?
H1AA C1A H1AB 107.7 . . ?
C1A C2A C3A 112.3(2) . . ?
C1A C2A H2AA 109.2 . . ?
C3A C2A H2AA 109.2 . . ?
C1A C2A H2AB 109.2 . . ?
C3A C2A H2AB 109.2 . . ?
H2AA C2A H2AB 107.9 . . ?
C4A C3A C2A 113.2(2) . . ?
C4A C3A H3AA 108.9 . . ?
C2A C3A H3AA 108.9 . . ?
C4A C3A H3AB 108.9 . . ?
C2A C3A H3AB 108.9 . . ?
H3AA C3A H3AB 107.8 . . ?
C3A C4A C5A 112.8(2) . . ?
C3A C4A H4AA 109.0 . . ?
C5A C4A H4AA 109.0 . . ?
C3A C4A H4AB 109.0 . . ?
C5A C4A H4AB 109.0 . . ?
H4AA C4A H4AB 107.8 . . ?
C6A C5A C4A 114.1(2) . . ?
C6A C5A H5AA 108.7 . . ?
C4A C5A H5AA 108.7 . . ?
C6A C5A H5AB 108.7 . . ?
C4A C5A H5AB 108.7 . . ?
H5AA C5A H5AB 107.6 . . ?
O1A C6A O2A 123.6(2) . . ?
O1A C6A C5A 123.8(3) . . ?
O2A C6A C5A 112.5(2) . . ?
C1A N1A H1N 110(2) . . ?
C1A N1A H2N 110(3) . . ?
H1N N1A H2N 116(4) . . ?
C1A N1A H3N 111(3) . . ?
H1N N1A H3N 99(4) . . ?
H2N N1A H3N 110(4) . . ?
C6A O2A H2O 114(3) . . ?
N1B C1B C2B 111.3(2) . . ?
N1B C1B H1BA 109.4 . . ?
C2B C1B H1BA 109.4 . . ?
N1B C1B H1BB 109.4 . . ?
C2B C1B H1BB 109.4 . . ?
H1BA C1B H1BB 108.0 . . ?
C1B C2B C3B 112.6(2) . . ?
C1B C2B H2BA 109.1 . . ?
C3B C2B H2BA 109.1 . . ?
C1B C2B H2BB 109.1 . . ?
C3B C2B H2BB 109.1 . . ?
H2BA C2B H2BB 107.8 . . ?
C4B C3B C2B 114.4(2) . . ?
C4B C3B H3BA 108.7 . . ?
C2B C3B H3BA 108.7 . . ?
C4B C3B H3BB 108.7 . . ?
C2B C3B H3BB 108.7 . . ?
H3BA C3B H3BB 107.6 . . ?
C5B C4B C3B 111.7(2) . . ?
C5B C4B H4BA 109.3 . . ?
C3B C4B H4BA 109.3 . . ?
C5B C4B H4BB 109.3 . . ?
C3B C4B H4BB 109.3 . . ?
H4BA C4B H4BB 107.9 . . ?
C6B C5B C4B 114.8(2) . . ?
C6B C5B H5BA 108.6 . . ?
C4B C5B H5BA 108.6 . . ?
C6B C5B H5BB 108.6 . . ?
C4B C5B H5BB 108.6 . . ?
H5BA C5B H5BB 107.5 . . ?
O2B C6B O1B 123.1(2) . . ?
O2B C6B C5B 124.4(2) . . ?
O1B C6B C5B 112.5(2) . . ?
C1B N1B H4N 107(2) . . ?
C1B N1B H5N 110(3) . . ?
H4N N1B H5N 113(3) . . ?
C1B N1B H6N 109(2) . . ?
H4N N1B H6N 109(3) . . ?
H5N N1B H6N 108(4) . . ?
C6B O1B H1O 107(3) . . ?
O2 C1 O1 126.7(2) . . ?
O2 C1 C2 117.3(2) . . ?
O1 C1 C2 116.0(2) . . ?
C3 C2 N2 121.6(2) . . ?
C3 C2 C1 123.0(2) . . ?
N2 C2 C1 115.40(19) . . ?
C2 C3 C4 120.0(2) . . ?
C2 C3 H3 120.0 . . ?
C4 C3 H3 120.0 . . ?
O3 C4 N1 119.9(2) . . ?
O3 C4 C3 125.6(2) . . ?
N1 C4 C3 114.51(19) . . ?
O4 C5 N2 122.7(2) . . ?
O4 C5 N1 121.26(19) . . ?
N2 C5 N1 115.99(19) . . ?
C5 N1 C4 126.19(18) . . ?
C5 N1 H7N 119.3(17) . . ?
C4 N1 H7N 114.5(17) . . ?
C5 N2 C2 121.7(2) . . ?
C5 N2 H8N 118(2) . . ?
C2 N2 H8N 121(2) . . ?
O6 C6 O5 126.0(2) . . ?
O6 C6 C7 117.1(2) . . ?
O5 C6 C7 116.8(2) . . ?
C8 C7 N3 121.4(2) . . ?
C8 C7 C6 123.5(2) . . ?
N3 C7 C6 115.0(2) . . ?
C7 C8 C9 119.9(2) . . ?
C7 C8 H8 120.1 . . ?
C9 C8 H8 120.1 . . ?
O7 C9 N4 119.6(2) . . ?
O7 C9 C8 125.7(2) . . ?
N4 C9 C8 114.65(19) . . ?
O8 C10 N3 123.2(2) . . ?
O8 C10 N4 121.67(19) . . ?
N3 C10 N4 115.15(19) . . ?
C10 N3 C7 122.7(2) . . ?
C10 N3 H9N 114(2) . . ?
C7 N3 H9N 123(2) . . ?
C10 N4 C9 126.21(18) . . ?
C10 N4 H10N 117.3(16) . . ?
C9 N4 H10N 116.5(16) . . ?

loop_
_geom_bond_atom_site_label_1
_geom_bond_atom_site_label_2
_geom_bond_distance
_geom_bond_site_symmetry_2
_geom_bond_publ_flag
C1A N1A 1.482(3) . ?
C1A C2A 1.488(4) . ?
C1A H1AA 0.9700 . ?
C1A H1AB 0.9700 . ?
C2A C3A 1.513(4) . ?
C2A H2AA 0.9700 . ?
C2A H2AB 0.9700 . ?
C3A C4A 1.509(4) . ?
C3A H3AA 0.9700 . ?
C3A H3AB 0.9700 . ?
C4A C5A 1.514(4) . ?
C4A H4AA 0.9700 . ?
C4A H4AB 0.9700 . ?
C5A C6A 1.498(4) . ?
C5A H5AA 0.9700 . ?
C5A H5AB 0.9700 . ?
C6A O1A 1.209(3) . ?
C6A O2A 1.317(3) . ?
N1A H1N 0.921(19) . ?
N1A H2N 0.902(19) . ?
N1A H3N 0.90(2) . ?
O2A H2O 0.880(19) . ?
C1B N1B 1.492(3) . ?
C1B C2B 1.511(4) . ?
C1B H1BA 0.9700 . ?
C1B H1BB 0.9700 . ?
C2B C3B 1.525(4) . ?
C2B H2BA 0.9700 . ?
C2B H2BB 0.9700 . ?
C3B C4B 1.524(4) . ?
C3B H3BA 0.9700 . ?
C3B H3BB 0.9700 . ?
C4B C5B 1.519(4) . ?
C4B H4BA 0.9700 . ?
C4B H4BB 0.9700 . ?
C5B C6B 1.493(4) . ?
C5B H5BA 0.9700 . ?
C5B H5BB 0.9700 . ?
C6B O2B 1.209(3) . ?
C6B O1B 1.321(3) . ?
N1B H4N 0.893(18) . ?
N1B H5N 0.898(19) . ?
N1B H6N 0.897(19) . ?
O1B H1O 0.850(19) . ?
C1 O2 1.228(3) . ?
C1 O1 1.242(3) . ?
C1 C2 1.520(3) . ?
C2 C3 1.337(3) . ?
C2 N2 1.377(3) . ?
C3 C4 1.439(3) . ?
C3 H3 0.9300 . ?
C4 O3 1.233(3) . ?
C4 N1 1.380(3) . ?
C5 O4 1.237(3) . ?
C5 N2 1.358(3) . ?
C5 N1 1.367(3) . ?
N1 H7N 0.97(3) . ?
N2 H8N 0.92(3) . ?
C6 O6 1.226(3) . ?
C6 O5 1.246(3) . ?
C6 C7 1.526(3) . ?
C7 C8 1.341(3) . ?
C7 N3 1.367(3) . ?
C8 C9 1.436(3) . ?
C8 H8 0.9300 . ?
C9 O7 1.228(3) . ?
C9 N4 1.384(3) . ?
C10 O8 1.229(3) . ?
C10 N3 1.361(3) . ?
C10 N4 1.372(3) . ?
N3 H9N 0.90(3) . ?
N4 H10N 0.94(3) . ?

loop_
_geom_hbond_atom_site_label_D
_geom_hbond_atom_site_label_H
_geom_hbond_atom_site_label_A
_geom_hbond_distance_DH
_geom_hbond_distance_HA
_geom_hbond_distance_DA
_geom_hbond_angle_DHA
_geom_hbond_site_symmetry_A
_geom_hbond_publ_flag
N1A H1N O7 0.921(19) 2.12(3) 2.908(3) 143(3) 1_265 yes
N1A H2N O5 0.902(19) 2.24(4) 2.828(3) 123(4) 1_355 yes
N1A H2N O6 0.902(19) 2.39(2) 3.255(3) 162(4) 1_355 yes
N1A H3N O2B 0.90(2) 2.12(2) 2.997(3) 166(5) 1_355 yes
N1B H6N O3 0.897(19) 2.01(2) 2.887(3) 165(3) 1_445 yes
N2 H8N O2 0.92(3) 1.94(3) 2.833(3) 163(3) 2_666 yes
N1B H4N O4 0.893(18) 2.44(3) 2.900(3) 113(2) 2_666 yes
N1 H7N O4 0.97(3) 1.84(3) 2.804(2) 169(3) 2_776 yes
N3 H9N O6 0.90(3) 1.97(3) 2.830(3) 160(3) 2_867 yes
N4 H10N O8 0.94(3) 1.89(3) 2.824(2) 175(2) 2_957 yes
O2A H2O O1 0.880(19) 1.70(2) 2.564(3) 165(4) . yes
N1B H4N O2 0.893(18) 2.28(2) 3.062(3) 147(3) . yes
N1B H5N O1A 0.898(19) 2.04(2) 2.914(3) 166(3) . yes
O1B H1O O5 0.850(19) 1.725(19) 2.572(3) 175(4) . yes

loop_
_geom_torsion_atom_site_label_1
_geom_torsion_atom_site_label_2
_geom_torsion_atom_site_label_3
_geom_torsion_atom_site_label_4
_geom_torsion
_geom_torsion_site_symmetry_1
_geom_torsion_site_symmetry_2
_geom_torsion_site_symmetry_3
_geom_torsion_site_symmetry_4
_geom_torsion_publ_flag
N1A C1A C2A C3A -175.6(2) . . . . ?
C1A C2A C3A C4A -179.8(3) . . . . ?
C2A C3A C4A C5A -173.8(3) . . . . ?
C3A C4A C5A C6A 178.4(3) . . . . ?
C4A C5A C6A O1A 14.1(4) . . . . ?
C4A C5A C6A O2A -167.0(3) . . . . ?
N1B C1B C2B C3B 171.0(2) . . . . ?
C1B C2B C3B C4B 73.8(3) . . . . ?
C2B C3B C4B C5B 179.5(3) . . . . ?
C3B C4B C5B C6B -173.9(2) . . . . ?
C4B C5B C6B O2B 13.3(4) . . . . ?
C4B C5B C6B O1B -168.7(2) . . . . ?
O2 C1 C2 C3 -179.9(3) . . . . ?
O1 C1 C2 C3 0.6(4) . . . . ?
O2 C1 C2 N2 -0.1(4) . . . . ?
O1 C1 C2 N2 -179.7(2) . . . . ?
N2 C2 C3 C4 -0.4(4) . . . . ?
C1 C2 C3 C4 179.3(2) . . . . ?
C2 C3 C4 O3 179.0(2) . . . . ?
C2 C3 C4 N1 0.1(3) . . . . ?
O4 C5 N1 C4 178.2(2) . . . . ?
N2 C5 N1 C4 -0.8(3) . . . . ?
O3 C4 N1 C5 -178.5(2) . . . . ?
C3 C4 N1 C5 0.5(3) . . . . ?
O4 C5 N2 C2 -178.5(2) . . . . ?
N1 C5 N2 C2 0.5(3) . . . . ?
C3 C2 N2 C5 0.0(4) . . . . ?
C1 C2 N2 C5 -179.7(2) . . . . ?
O6 C6 C7 C8 -171.4(3) . . . . ?
O5 C6 C7 C8 7.8(4) . . . . ?
O6 C6 C7 N3 7.0(4) . . . . ?
O5 C6 C7 N3 -173.8(2) . . . . ?
N3 C7 C8 C9 -0.6(3) . . . . ?
C6 C7 C8 C9 177.7(2) . . . . ?
C7 C8 C9 O7 178.8(2) . . . . ?
C7 C8 C9 N4 -0.5(3) . . . . ?
O8 C10 N3 C7 -179.3(2) . . . . ?
N4 C10 N3 C7 0.4(3) . . . . ?
C8 C7 N3 C10 0.7(3) . . . . ?
C6 C7 N3 C10 -177.7(2) . . . . ?
O8 C10 N4 C9 178.0(2) . . . . ?
N3 C10 N4 C9 -1.7(3) . . . . ?
O7 C9 N4 C10 -177.6(2) . . . . ?
C8 C9 N4 C10 1.8(3) . . . . ?
